data_2018953
loop_
_publ_author_name
'Smith, Graham'
'Wermuth, Urs D.'

_publ_section_title
;
 Hydrogen bonding in two ammonium salts of 5-sulfosalicylic acid: ammonium
 3-carboxy-4-hydroxybenzenesulfonate monohydrate and triammonium
 3-carboxy-4-hydroxybenzenesulfonate
 3-carboxylato-4-hydroxybenzenesulfonate
;
_journal_coeditor_code FG3289
_journal_issue 5
_journal_name_full 'Acta Crystallographica Section C'
_journal_page_first 534
_journal_page_last 537
_journal_paper_doi 10.1107/S0108270113008846
_journal_volume 69
_journal_year 2013
_chemical_formula_iupac 'N H4 + , C7 H5 O6 S - , H2 O'
_chemical_formula_moiety 'H4 N +, C7 H5 O6 S -, H2 O'
_chemical_formula_sum 'C7 H11 N O7 S'
_chemical_formula_weight 253.23
_chemical_name_common 'ammonium 5-sulfosalicylate monohydrate'
_chemical_name_systematic
;
Ammonium 3-carboxy-4-hydroxybenzenesulfonate monohydrate
;
_space_group_IT_number 14
_symmetry_cell_setting monoclinic
_symmetry_space_group_name_Hall '-P 2ybc'
_symmetry_space_group_name_H-M 'P 1 21/c 1'
_atom_sites_solution_hydrogens geom
_atom_sites_solution_primary direct
_atom_sites_solution_secondary difmap
_audit_creation_method SHELXL97
_cell_angle_alpha 90.00
_cell_angle_beta 105.018(3)
_cell_angle_gamma 90.00
_cell_formula_units_Z 4
_cell_length_a 11.8476(3)
_cell_length_b 7.2879(2)
_cell_length_c 12.1343(3)
_cell_measurement_reflns_used 4154
_cell_measurement_temperature 200(2)
_cell_measurement_theta_max 28.76
_cell_measurement_theta_min 3.29
_cell_volume 1011.94(5)
_computing_cell_refinement 'CrysAlis PRO (Oxford Diffraction, 2010)'
_computing_data_collection 'CrysAlis PRO (Oxford Diffraction, 2010)'
_computing_data_reduction 'CrysAlis PRO (Oxford Diffraction, 2010)'
_computing_molecular_graphics 'PLATON (Spek, 2009)'
_computing_publication_material 'PLATON (Spek, 2009)'
_computing_structure_refinement
;
SHELXL97 (Sheldrick, 2008) within WinGX (Farrugia, 2012)
;
_computing_structure_solution 'SHELXS97 (Sheldrick, 2008)'
_diffrn_ambient_temperature 200(2)
_diffrn_detector_area_resol_mean 16.077
_diffrn_measured_fraction_theta_full 0.999
_diffrn_measured_fraction_theta_max 0.999
_diffrn_measurement_device_type 'Oxford Gemini-S CCD area-detector'
_diffrn_measurement_method \w
_diffrn_radiation_monochromator graphite
_diffrn_radiation_source 'Enhance (Mo) X-ray source'
_diffrn_radiation_type MoK\a
_diffrn_radiation_wavelength 0.71073
_diffrn_reflns_av_R_equivalents 0.0222
_diffrn_reflns_av_sigmaI/netI 0.0248
_diffrn_reflns_limit_h_max 14
_diffrn_reflns_limit_h_min -14
_diffrn_reflns_limit_k_max 8
_diffrn_reflns_limit_k_min -8
_diffrn_reflns_limit_l_max 14
_diffrn_reflns_limit_l_min -14
_diffrn_reflns_number 6550
_diffrn_reflns_theta_full 26.00
_diffrn_reflns_theta_max 26.00
_diffrn_reflns_theta_min 3.29
_diffrn_standards_number 0
_exptl_absorpt_coefficient_mu 0.342
_exptl_absorpt_correction_T_max 0.980
_exptl_absorpt_correction_T_min 0.970
_exptl_absorpt_correction_type multi-scan
_exptl_absorpt_process_details '(CrysAlis PRO; Oxford Diffraction, 2010)'
_exptl_crystal_colour colourless
_exptl_crystal_density_diffrn 1.662
_exptl_crystal_density_method 'not measured'
_exptl_crystal_description plate
_exptl_crystal_F_000 528
_exptl_crystal_size_max 0.30
_exptl_crystal_size_mid 0.22
_exptl_crystal_size_min 0.12
_refine_diff_density_max 0.315
_refine_diff_density_min -0.414
_refine_ls_extinction_method none
_refine_ls_goodness_of_fit_ref 1.102
_refine_ls_hydrogen_treatment mixed
_refine_ls_matrix_type full
_refine_ls_number_parameters 177
_refine_ls_number_reflns 1986
_refine_ls_number_restraints 0
_refine_ls_restrained_S_all 1.102
_refine_ls_R_factor_all 0.0359
_refine_ls_R_factor_gt 0.0288
_refine_ls_shift/su_max 0.002
_refine_ls_shift/su_mean 0.000
_refine_ls_structure_factor_coef Fsqd
_refine_ls_weighting_details 'calc w = 1/[\s^2^(Fo^2^)+(0.0488P)^2^] where P=(Fo^2^+2Fc^2^)/3'
_refine_ls_weighting_scheme calc
_refine_ls_wR_factor_gt 0.0780
_refine_ls_wR_factor_ref 0.0798
_reflns_number_gt 1681
_reflns_number_total 1986
_reflns_threshold_expression I>2\s(I)
_cod_data_source_file fg3289.cif
_cod_data_source_block I
_cod_original_sg_symbol_H-M 'P 21/c'
_cod_database_code 2018953
_cod_database_fobs_code 2018953

loop_
_symmetry_equiv_pos_as_xyz
'x, y, z'
'-x, y+1/2, -z+1/2'
'-x, -y, -z'
'x, -y+1/2, z+1/2'

loop_
_atom_site_aniso_label
_atom_site_aniso_U_11
_atom_site_aniso_U_22
_atom_site_aniso_U_33
_atom_site_aniso_U_12
_atom_site_aniso_U_13
_atom_site_aniso_U_23
S5 0.0142(2) 0.0158(2) 0.0163(2) -0.0009(2) 0.0047(2) 0.0002(2)
O2 0.0202(6) 0.0203(6) 0.0293(6) 0.0053(5) 0.0043(5) 0.0033(5)
O11 0.0173(6) 0.0220(6) 0.0269(6) -0.0055(5) 0.0048(5) -0.0014(5)
O12 0.0162(6) 0.0271(7) 0.0264(6) -0.0006(5) 0.0028(5) -0.0007(5)
O51 0.0224(6) 0.0167(6) 0.0275(6) -0.0015(5) 0.0086(5) 0.0022(5)
O52 0.0180(6) 0.0238(6) 0.0209(6) 0.0010(5) -0.0011(5) -0.0018(5)
O53 0.0219(6) 0.0204(6) 0.0223(6) -0.0010(5) 0.0120(5) 0.0000(4)
C1 0.0158(8) 0.0191(8) 0.0132(7) -0.0004(7) 0.0053(6) -0.0001(6)
C2 0.0213(8) 0.0193(8) 0.0130(7) 0.0025(7) 0.0061(6) 0.0018(6)
C3 0.0222(8) 0.0148(8) 0.0175(8) -0.0017(7) 0.0061(6) 0.0006(6)
C4 0.0182(8) 0.0202(8) 0.0164(7) -0.0054(7) 0.0059(6) 0.0004(6)
C5 0.0165(8) 0.0183(8) 0.0135(7) 0.0009(6) 0.0051(6) 0.0004(6)
C6 0.0180(8) 0.0164(8) 0.0160(7) -0.0023(7) 0.0054(6) -0.0011(6)
C11 0.0177(8) 0.0231(9) 0.0116(7) -0.0014(7) 0.0045(6) -0.0013(6)
N1 0.0173(8) 0.0218(8) 0.0203(7) 0.0014(6) 0.0055(6) 0.0002(6)
O1W 0.0304(7) 0.0332(8) 0.0222(7) -0.0139(6) 0.0089(6) -0.0017(6)

loop_
_atom_site_type_symbol
_atom_site_label
_atom_site_fract_x
_atom_site_fract_y
_atom_site_fract_z
_atom_site_U_iso_or_equiv
_atom_site_thermal_displace_type
_atom_site_calc_flag
_atom_site_refinement_flags
_atom_site_occupancy
S S5 0.37799(3) 0.25408(5) 0.47006(3) 0.01530(10) Uani . . 1.000
O O2 -0.03102(11) 0.74348(15) 0.35866(10) 0.0237(3) Uani . . 1.000
O O11 -0.07816(10) 0.17557(16) 0.35930(9) 0.0222(3) Uani . . 1.000
O O12 -0.16178(10) 0.45066(16) 0.31543(10) 0.0237(4) Uani . . 1.000
O O51 0.34009(10) 0.06649(14) 0.48037(9) 0.0218(3) Uani . . 1.000
O O52 0.45827(9) 0.32167(15) 0.57398(9) 0.0220(3) Uani . . 1.000
O O53 0.42377(10) 0.27654(15) 0.36926(9) 0.0204(3) Uani . . 1.000
C C1 0.04430(13) 0.4338(2) 0.38498(12) 0.0158(4) Uani . . 1.000
C C2 0.05972(14) 0.6246(2) 0.38732(12) 0.0176(4) Uani . . 1.000
C C3 0.17155(14) 0.6994(2) 0.42016(13) 0.0180(5) Uani . . 1.000
C C4 0.26804(14) 0.5877(2) 0.44817(13) 0.0180(4) Uani . . 1.000
C C5 0.25331(13) 0.3955(2) 0.44433(12) 0.0159(4) Uani . . 1.000
C C6 0.14291(13) 0.3203(2) 0.41430(12) 0.0166(4) Uani . . 1.000
C C11 -0.07415(13) 0.3551(2) 0.35021(12) 0.0173(5) Uani . . 1.000
N N1 0.58883(13) 0.0734(2) 0.74498(13) 0.0197(4) Uani . . 1.000
O O1W -0.29627(11) 0.04628(19) 0.31417(12) 0.0282(4) Uani . . 1.000
H H2 -0.096(3) 0.655(4) 0.337(2) 0.081(9) Uiso . . 1.000
H H3 0.18100 0.82620 0.42320 0.0220 Uiso calc R 1.000
H H4 0.34260 0.63830 0.46950 0.0220 Uiso calc R 1.000
H H6 0.13380 0.19350 0.41350 0.0200 Uiso calc R 1.000
H H11 -0.152(2) 0.136(3) 0.344(2) 0.063(8) Uiso . . 1.000
H H1A 0.583(2) -0.044(3) 0.713(2) 0.061(7) Uiso . . 1.000
H H1B 0.6668(19) 0.097(3) 0.7774(15) 0.031(5) Uiso . . 1.000
H H1C 0.5567(18) 0.071(3) 0.8010(18) 0.038(6) Uiso . . 1.000
H H1D 0.555(2) 0.163(3) 0.6940(19) 0.044(6) Uiso . . 1.000
H H11W -0.306(2) 0.016(3) 0.371(2) 0.042(7) Uiso . . 1.000
H H12W -0.314(2) -0.039(3) 0.267(2) 0.055(8) Uiso . . 1.000

loop_
_atom_type_symbol
_atom_type_description
_atom_type_scat_dispersion_real
_atom_type_scat_dispersion_imag
_atom_type_scat_source
C C 0.0033 0.0016 'International Tables Vol C Tables 4.2.6.8 and 6.1.1.4'
H H 0.0000 0.0000 'International Tables Vol C Tables 4.2.6.8 and 6.1.1.4'
N N 0.0061 0.0033 'International Tables Vol C Tables 4.2.6.8 and 6.1.1.4'
O O 0.0106 0.0060 'International Tables Vol C Tables 4.2.6.8 and 6.1.1.4'
S S 0.1246 0.1234 'International Tables Vol C Tables 4.2.6.8 and 6.1.1.4'

loop_
_geom_angle_atom_site_label_1
_geom_angle_atom_site_label_2
_geom_angle_atom_site_label_3
_geom_angle
_geom_angle_publ_flag
O51 S5 O52 113.01(6) no
O51 S5 O53 111.40(7) no
O51 S5 C5 107.57(7) no
O52 S5 O53 112.60(7) no
O52 S5 C5 106.59(7) no
O53 S5 C5 105.11(7) no
C2 O2 H2 99.4(19) no
C11 O11 H11 111.0(14) no
H11W O1W H12W 110(2) no
H1A N1 H1C 108(2) no
H1A N1 H1D 114(2) no
H1B N1 H1D 112(2) no
H1C N1 H1D 110(2) no
H1B N1 H1C 105.4(19) no
H1A N1 H1B 108(2) no
C6 C1 C11 120.87(13) no
C2 C1 C11 120.10(14) no
C2 C1 C6 119.02(14) no
O2 C2 C3 117.15(13) no
O2 C2 C1 122.61(15) no
C1 C2 C3 120.24(14) no
C2 C3 C4 120.57(14) no
C3 C4 C5 119.52(15) no
S5 C5 C6 120.62(11) no
C4 C5 C6 120.31(14) no
S5 C5 C4 118.96(12) no
C1 C6 C5 120.32(14) no
O11 C11 C1 114.58(13) no
O12 C11 C1 122.31(14) no
O11 C11 O12 123.12(14) no
C2 C3 H3 120.00 no
C4 C3 H3 120.00 no
C3 C4 H4 120.00 no
C5 C4 H4 120.00 no
C1 C6 H6 120.00 no
C5 C6 H6 120.00 no

loop_
_geom_bond_atom_site_label_1
_geom_bond_atom_site_label_2
_geom_bond_distance
_geom_bond_publ_flag
S5 O51 1.4545(11) no
S5 O52 1.4546(11) no
S5 O53 1.4700(12) no
S5 C5 1.7615(16) no
O2 C2 1.354(2) no
O11 C11 1.3149(19) no
O12 C11 1.2304(19) no
O2 H2 0.99(3) no
O11 H11 0.89(2) no
O1W H12W 0.83(2) no
O1W H11W 0.76(2) no
N1 H1B 0.92(2) no
N1 H1D 0.92(2) no
N1 H1A 0.94(2) no
N1 H1C 0.86(2) no
C1 C11 1.473(2) no
C1 C6 1.400(2) no
C1 C2 1.402(2) no
C2 C3 1.392(2) no
C3 C4 1.373(2) no
C4 C5 1.411(2) no
C5 C6 1.377(2) no
C3 H3 0.9300 no
C4 H4 0.9300 no
C6 H6 0.9300 no

loop_
_geom_hbond_atom_site_label_D
_geom_hbond_atom_site_label_H
_geom_hbond_atom_site_label_A
_geom_hbond_site_symmetry_A
_geom_hbond_distance_DH
_geom_hbond_distance_HA
_geom_hbond_distance_DA
_geom_hbond_angle_DHA
_geom_hbond_publ_flag
N1 H1A O53 3_656 0.94(2) 1.96(2) 2.8881(18) 173(2) yes
N1 H1B O12 4_655 0.92(2) 1.99(2) 2.861(2) 156.2(19) yes
N1 H1C O52 2_646 0.86(2) 2.40(2) 3.0230(19) 129.3(18) yes
N1 H1C O53 4_555 0.86(2) 2.25(2) 2.9703(19) 140.7(19) yes
N1 H1D O52 . 0.92(2) 1.98(2) 2.8825(19) 169(2) yes
O2 H2 O12 . 0.99(3) 1.67(3) 2.6092(17) 158(3) yes
O11 H11 O1W . 0.89(2) 1.78(2) 2.6706(18) 177(2) yes
O1W H11W O51 3_556 0.76(2) 2.04(2) 2.7985(18) 177(3) yes
O1W H12W O53 2_545 0.83(2) 2.26(2) 3.0591(18) 160(2) yes
C3 H3 O51 1_565 0.93 2.53 3.3049(19) 140 no
C4 H4 O52 3_666 0.93 2.56 3.387(2) 148 no
C6 H6 O11 . 0.93 2.43 2.741(2) 100 no
C6 H6 O51 . 0.93 2.54 2.9242(19) 105 no

loop_
_geom_torsion_atom_site_label_1
_geom_torsion_atom_site_label_2
_geom_torsion_atom_site_label_3
_geom_torsion_atom_site_label_4
_geom_torsion
_geom_torsion_publ_flag
O51 S5 C5 C4 170.43(11) no
O51 S5 C5 C6 -13.37(14) no
O52 S5 C5 C4 48.96(13) no
O52 S5 C5 C6 -134.84(12) no
O53 S5 C5 C4 -70.76(13) no
O53 S5 C5 C6 105.45(13) no
C6 C1 C2 O2 179.07(13) no
C6 C1 C2 C3 -1.0(2) no
C11 C1 C2 O2 0.1(2) no
C11 C1 C2 C3 179.98(14) no
C2 C1 C6 C5 -0.4(2) no
C11 C1 C6 C5 178.61(13) no
C2 C1 C11 O11 -175.28(13) no
C2 C1 C11 O12 4.8(2) no
C6 C1 C11 O11 5.8(2) no
C6 C1 C11 O12 -174.16(14) no
O2 C2 C3 C4 -178.65(14) no
C1 C2 C3 C4 1.5(2) no
C2 C3 C4 C5 -0.5(2) no
C3 C4 C5 S5 175.28(12) no
C3 C4 C5 C6 -0.9(2) no
S5 C5 C6 C1 -174.81(11) no
C4 C5 C6 C1 1.3(2) no
